data_1572301
loop_
_publ_author_name
'Gao, Xin-Yu'
'Tang, Lei'
'Zhang, Xu'
'Feng, Jian-Jun'

_publ_section_title
;
 Palladium-catalyzed decarboxylative (4 + 3) cycloadditions of
 bicyclobutanes with 2-alkylidenetrimethylene carbonates for the synthesis
 of 2-oxabicyclo[4.1.1]octanes.
;
_journal_issue 34
_journal_name_full 'Chemical science'
_journal_page_first 13942
_journal_page_last 13948
_journal_paper_doi 10.1039/d4sc02998d
_journal_volume 15
_journal_year 2024
_chemical_formula_moiety 'C25 H22 O2'
_chemical_formula_sum 'C25 H22 O2'
_chemical_formula_weight 354.42
_chemical_name_systematic (Z)-(4-benzylidene-2-oxabicyclo[4.1.1]octan-6-yl)(naphthalen-2-yl)methanone
_space_group_crystal_system triclinic
_space_group_IT_number 2
_space_group_name_Hall '-P 1'
_space_group_name_H-M_alt 'P -1'
_atom_sites_solution_hydrogens geom
_atom_sites_solution_primary dual
_audit_creation_date 2024-01-12
_audit_creation_method
;
Olex2 1.5
(compiled 2021.07.19 svn.r715e62df for OlexSys, GUI svn.r6380)
;
_audit_update_record
;
2024-04-30 deposited with the CCDC.	2024-08-01 downloaded from the CCDC.
;
_cell_angle_alpha 113.1360(10)
_cell_angle_beta 99.6000(10)
_cell_angle_gamma 90.4920(10)
_cell_formula_units_Z 2
_cell_length_a 6.0617(2)
_cell_length_b 11.9065(3)
_cell_length_c 14.3836(4)
_cell_measurement_reflns_used 8009
_cell_measurement_temperature 150.00
_cell_measurement_theta_max 68.118
_cell_measurement_theta_min 2.331
_cell_volume 938.11(5)
_computing_molecular_graphics 'Olex2 1.5 (Dolomanov et al., 2009)'
_computing_publication_material 'Olex2 1.5 (Dolomanov et al., 2009)'
_computing_structure_refinement 'SHELXL 2018/3 (Sheldrick, 2015)'
_computing_structure_solution 'SHELXT 2018/2 (Sheldrick, 2018)'
_diffrn_ambient_temperature 150.00
_diffrn_measured_fraction_theta_full 0.995
_diffrn_measured_fraction_theta_max 0.994
_diffrn_measurement_device_type 'Bruker APX-II'
_diffrn_radiation_type CuK\a
_diffrn_radiation_wavelength 1.54178
_diffrn_reflns_av_R_equivalents 0.0463
_diffrn_reflns_av_unetI/netI 0.0453
_diffrn_reflns_Laue_measured_fraction_full 0.995
_diffrn_reflns_Laue_measured_fraction_max 0.994
_diffrn_reflns_limit_h_max 7
_diffrn_reflns_limit_h_min -7
_diffrn_reflns_limit_k_max 14
_diffrn_reflns_limit_k_min -14
_diffrn_reflns_limit_l_max 17
_diffrn_reflns_limit_l_min -17
_diffrn_reflns_number 12220
_diffrn_reflns_point_group_measured_fraction_full 0.995
_diffrn_reflns_point_group_measured_fraction_max 0.994
_diffrn_reflns_theta_full 67.679
_diffrn_reflns_theta_max 68.263
_diffrn_reflns_theta_min 3.400
_diffrn_source_current 1.2
_diffrn_source_power 0.06
_diffrn_source_voltage 50.0
_exptl_absorpt_coefficient_mu 0.612
_exptl_absorpt_correction_T_max 0.975
_exptl_absorpt_correction_T_min 0.818
_exptl_absorpt_correction_type multi-scan
_exptl_crystal_colour 'clear light colourless'
_exptl_crystal_colour_lustre clear
_exptl_crystal_colour_modifier light
_exptl_crystal_colour_primary colourless
_exptl_crystal_density_diffrn 1.255
_exptl_crystal_description needle
_exptl_crystal_F_000 376
_exptl_crystal_size_max 0.343
_exptl_crystal_size_mid 0.218
_exptl_crystal_size_min 0.042
_refine_diff_density_max 0.284
_refine_diff_density_min -0.208
_refine_diff_density_rms 0.035
_refine_ls_extinction_coef 0.0030(6)
_refine_ls_extinction_expression Fc^*^=kFc[1+0.001xFc^2^\l^3^/sin(2\q)]^-1/4^
_refine_ls_extinction_method 'SHELXL-2018/3 (Sheldrick 2018)'
_refine_ls_goodness_of_fit_ref 1.074
_refine_ls_hydrogen_treatment constr
_refine_ls_matrix_type full
_refine_ls_number_parameters 245
_refine_ls_number_reflns 3424
_refine_ls_number_restraints 0
_refine_ls_restrained_S_all 1.074
_refine_ls_R_factor_all 0.0517
_refine_ls_R_factor_gt 0.0355
_refine_ls_shift/su_max 0.000
_refine_ls_shift/su_mean 0.000
_refine_ls_structure_factor_coef Fsqd
_refine_ls_weighting_details 'w=1/[\s^2^(Fo^2^)+(0.0444P)^2^+0.2247P] where P=(Fo^2^+2Fc^2^)/3'
_refine_ls_weighting_scheme calc
_refine_ls_wR_factor_gt 0.0930
_refine_ls_wR_factor_ref 0.0958
_reflns_Friedel_coverage 0.000
_reflns_number_gt 3062
_reflns_number_total 3424
_reflns_threshold_expression 'I > 2\s(I)'
_cod_data_source_file d4sc02998d2.cif
_cod_data_source_block cu_2024011201_0m
_cod_depositor_comments 'Adding full bibliography for 1572301.cif.'
_cod_database_code 1572301
_shelx_shelxl_version_number 2018/3
_shelx_space_group_comment
;
The symmetry employed for this shelxl refinement is uniquely defined
by the following loop, which should always be used as a source of
symmetry information in preference to the above space-group names.
They are only intended as comments.
;
_shelx_estimated_absorpt_t_max 0.975
_shelx_estimated_absorpt_t_min 0.818
_olex2_refinement_description
;
1. Fixed Uiso
 At 1.2 times of:
  All C(H) groups, All C(H,H) groups
2.a Ternary CH refined with riding coordinates:
 C14(H14)
2.b Secondary CH2 refined with riding coordinates:
 C18(H18A,H18B), C13(H13A,H13B), C16(H16A,H16B), C15(H15A,H15B)
2.c Aromatic/amide H refined with riding coordinates:
 C1(H1), C19(H19), C21(H21), C25(H25), C3(H3), C8(H8), C4(H4), C22(H22),
 C24(H24), C5(H5), C23(H23), C7(H7), C6(H6)
;
_olex2_submission_special_instructions 'No special instructions were received'

loop_
_space_group_symop_operation_xyz
'x, y, z'
'-x, -y, -z'

loop_
_atom_site_label
_atom_site_type_symbol
_atom_site_fract_x
_atom_site_fract_y
_atom_site_fract_z
_atom_site_U_iso_or_equiv
_atom_site_adp_type
_atom_site_occupancy
_atom_site_site_symmetry_order
_atom_site_calc_flag
_atom_site_refinement_flags_posn
_atom_site_refinement_flags_adp
_atom_site_refinement_flags_occupancy
_atom_site_disorder_assembly
_atom_site_disorder_group
O2 O 0.74840(14) 0.44606(7) 0.04464(6) 0.0268(2) Uani 1 1 d . . . . .
O1 O 0.23078(12) 0.36518(7) 0.26760(6) 0.0236(2) Uani 1 1 d . . . . .
C18 C 0.38129(18) 0.44859(10) 0.35697(9) 0.0219(2) Uani 1 1 d . . . . .
H18A H 0.361325 0.431416 0.417180 0.026 Uiso 1 1 calc R U . . .
H18B H 0.341602 0.533339 0.370362 0.026 Uiso 1 1 calc R U . . .
C11 C 0.67995(17) 0.52038(10) 0.11795(8) 0.0205(2) Uani 1 1 d . . . . .
C12 C 0.55393(17) 0.47589(10) 0.18145(8) 0.0196(2) Uani 1 1 d . . . . .
C2 C 0.72929(18) 0.65477(10) 0.14797(9) 0.0219(2) Uani 1 1 d . . . . .
C17 C 0.62410(18) 0.43994(10) 0.34600(8) 0.0207(2) Uani 1 1 d . . . . .
C1 C 0.89402(18) 0.69104(10) 0.10782(8) 0.0224(2) Uani 1 1 d . . . . .
H1 H 0.973010 0.630519 0.063437 0.027 Uiso 1 1 calc R U . . .
C9 C 0.94854(19) 0.81581(11) 0.13091(9) 0.0250(3) Uani 1 1 d . . . . .
C20 C 0.71995(18) 0.29363(10) 0.43313(8) 0.0220(2) Uani 1 1 d . . . . .
C19 C 0.76392(18) 0.37156(10) 0.37869(8) 0.0219(2) Uani 1 1 d . . . . .
H19 H 0.911716 0.373247 0.365087 0.026 Uiso 1 1 calc R U . . .
C14 C 0.24592(18) 0.37486(11) 0.17253(9) 0.0234(2) Uani 1 1 d . . . . .
H14 H 0.111235 0.333146 0.118136 0.028 Uiso 1 1 calc R U . . .
C13 C 0.30243(18) 0.50529(11) 0.18113(9) 0.0231(2) Uani 1 1 d . . . . .
H13A H 0.276635 0.570815 0.245873 0.028 Uiso 1 1 calc R U . . .
H13B H 0.231303 0.520764 0.120600 0.028 Uiso 1 1 calc R U . . .
C16 C 0.69955(18) 0.51269(10) 0.28976(8) 0.0212(2) Uani 1 1 d . . . . .
H16A H 0.858106 0.499271 0.283031 0.025 Uiso 1 1 calc R U . . .
H16B H 0.691052 0.601066 0.330578 0.025 Uiso 1 1 calc R U . . .
C21 C 0.5114(2) 0.23126(11) 0.41853(10) 0.0283(3) Uani 1 1 d . . . . .
H21 H 0.389833 0.235019 0.369032 0.034 Uiso 1 1 calc R U . . .
C25 C 0.8976(2) 0.27998(11) 0.50210(9) 0.0270(3) Uani 1 1 d . . . . .
H25 H 1.042144 0.317769 0.510000 0.032 Uiso 1 1 calc R U . . .
C15 C 0.46780(18) 0.33821(10) 0.13233(9) 0.0226(2) Uani 1 1 d . . . . .
H15A H 0.448772 0.300845 0.056372 0.027 Uiso 1 1 calc R U . . .
H15B H 0.555477 0.287579 0.163196 0.027 Uiso 1 1 calc R U . . .
C10 C 0.8285(2) 0.90586(11) 0.19654(10) 0.0305(3) Uani 1 1 d . . . . .
C3 C 0.6129(2) 0.74577(11) 0.21485(10) 0.0288(3) Uani 1 1 d . . . . .
H3 H 0.500632 0.722032 0.243935 0.035 Uiso 1 1 calc R U . . .
C8 C 1.1168(2) 0.85365(12) 0.08892(10) 0.0325(3) Uani 1 1 d . . . . .
H8 H 1.199423 0.794304 0.045593 0.039 Uiso 1 1 calc R U . . .
C4 C 0.6608(2) 0.86698(12) 0.23774(11) 0.0344(3) Uani 1 1 d . . . . .
H4 H 0.580099 0.926398 0.282134 0.041 Uiso 1 1 calc R U . . .
C22 C 0.4819(2) 0.16398(12) 0.47622(12) 0.0364(3) Uani 1 1 d . . . . .
H22 H 0.339128 0.123528 0.466909 0.044 Uiso 1 1 calc R U . . .
C24 C 0.8683(2) 0.21241(12) 0.55952(10) 0.0345(3) Uani 1 1 d . . . . .
H24 H 0.991062 0.205342 0.606936 0.041 Uiso 1 1 calc R U . . .
C5 C 0.8794(3) 1.03083(13) 0.21749(12) 0.0429(4) Uani 1 1 d . . . . .
H5 H 0.800277 1.091937 0.261276 0.051 Uiso 1 1 calc R U . . .
C23 C 0.6585(3) 0.15530(12) 0.54715(11) 0.0383(3) Uani 1 1 d . . . . .
H23 H 0.636147 0.110407 0.587192 0.046 Uiso 1 1 calc R U . . .
C7 C 1.1603(3) 0.97514(13) 0.11062(12) 0.0414(3) Uani 1 1 d . . . . .
H7 H 1.272119 0.999590 0.081723 0.050 Uiso 1 1 calc R U . . .
C6 C 1.0406(3) 1.06429(13) 0.17547(13) 0.0459(4) Uani 1 1 d . . . . .
H6 H 1.072509 1.148409 0.190045 0.055 Uiso 1 1 calc R U . . .

loop_
_atom_site_aniso_label
_atom_site_aniso_U_11
_atom_site_aniso_U_22
_atom_site_aniso_U_33
_atom_site_aniso_U_23
_atom_site_aniso_U_13
_atom_site_aniso_U_12
O2 0.0328(4) 0.0240(4) 0.0253(4) 0.0085(3) 0.0134(3) 0.0049(3)
O1 0.0196(4) 0.0286(4) 0.0240(4) 0.0118(3) 0.0048(3) -0.0010(3)
C18 0.0215(5) 0.0255(6) 0.0198(5) 0.0091(4) 0.0065(4) 0.0034(4)
C11 0.0190(5) 0.0241(6) 0.0194(5) 0.0099(5) 0.0033(4) 0.0048(4)
C12 0.0197(5) 0.0206(5) 0.0190(5) 0.0080(4) 0.0049(4) 0.0034(4)
C2 0.0238(5) 0.0235(6) 0.0196(5) 0.0101(5) 0.0033(4) 0.0035(4)
C17 0.0202(5) 0.0239(6) 0.0156(5) 0.0055(4) 0.0032(4) -0.0006(4)
C1 0.0228(5) 0.0244(6) 0.0199(5) 0.0093(5) 0.0025(4) 0.0035(4)
C9 0.0266(6) 0.0259(6) 0.0218(6) 0.0108(5) -0.0003(4) -0.0011(5)
C20 0.0246(5) 0.0213(5) 0.0194(5) 0.0061(4) 0.0073(4) 0.0048(4)
C19 0.0193(5) 0.0262(6) 0.0189(5) 0.0075(5) 0.0042(4) -0.0003(4)
C14 0.0202(5) 0.0284(6) 0.0213(5) 0.0108(5) 0.0009(4) 0.0001(4)
C13 0.0201(5) 0.0281(6) 0.0236(6) 0.0128(5) 0.0043(4) 0.0045(4)
C16 0.0188(5) 0.0245(6) 0.0203(5) 0.0089(4) 0.0034(4) -0.0001(4)
C21 0.0260(6) 0.0254(6) 0.0337(7) 0.0109(5) 0.0080(5) 0.0035(5)
C25 0.0286(6) 0.0264(6) 0.0258(6) 0.0102(5) 0.0050(5) 0.0043(5)
C15 0.0248(5) 0.0224(6) 0.0194(5) 0.0071(4) 0.0043(4) 0.0012(4)
C10 0.0400(7) 0.0234(6) 0.0259(6) 0.0084(5) 0.0046(5) 0.0009(5)
C3 0.0330(6) 0.0264(6) 0.0295(6) 0.0111(5) 0.0127(5) 0.0059(5)
C8 0.0321(6) 0.0322(7) 0.0331(7) 0.0137(6) 0.0050(5) -0.0034(5)
C4 0.0454(7) 0.0254(6) 0.0335(7) 0.0086(5) 0.0177(6) 0.0099(5)
C22 0.0363(7) 0.0282(7) 0.0521(8) 0.0187(6) 0.0207(6) 0.0047(5)
C24 0.0455(7) 0.0313(7) 0.0292(7) 0.0155(6) 0.0051(6) 0.0094(6)
C5 0.0631(9) 0.0230(7) 0.0393(8) 0.0073(6) 0.0140(7) 0.0018(6)
C23 0.0561(9) 0.0295(7) 0.0415(8) 0.0214(6) 0.0234(7) 0.0113(6)
C7 0.0464(8) 0.0354(8) 0.0433(8) 0.0176(6) 0.0070(6) -0.0115(6)
C6 0.0643(10) 0.0252(7) 0.0445(8) 0.0124(6) 0.0053(7) -0.0107(6)

loop_
_atom_type_symbol
_atom_type_description
_atom_type_scat_dispersion_real
_atom_type_scat_dispersion_imag
_atom_type_scat_source
C C 0.0181 0.0091 'International Tables Vol C Tables 4.2.6.8 and 6.1.1.4'
H H 0.0000 0.0000 'International Tables Vol C Tables 4.2.6.8 and 6.1.1.4'
O O 0.0492 0.0322 'International Tables Vol C Tables 4.2.6.8 and 6.1.1.4'

loop_
_geom_angle_atom_site_label_1
_geom_angle_atom_site_label_2
_geom_angle_atom_site_label_3
_geom_angle
_geom_angle_site_symmetry_1
_geom_angle_site_symmetry_3
_geom_angle_publ_flag
C14 O1 C18 115.84(8) . . ?
O1 C18 H18A 109.0 . . ?
O1 C18 H18B 109.0 . . ?
O1 C18 C17 113.09(9) . . ?
H18A C18 H18B 107.8 . . ?
C17 C18 H18A 109.0 . . ?
C17 C18 H18B 109.0 . . ?
O2 C11 C12 119.62(10) . . ?
O2 C11 C2 120.08(9) . . ?
C2 C11 C12 120.24(9) . . ?
C11 C12 C13 116.88(9) . . ?
C11 C12 C16 108.72(9) . . ?
C11 C12 C15 116.17(9) . . ?
C16 C12 C13 114.69(8) . . ?
C16 C12 C15 112.00(9) . . ?
C15 C12 C13 87.18(8) . . ?
C1 C2 C11 118.12(10) . . ?
C1 C2 C3 118.85(11) . . ?
C3 C2 C11 123.02(10) . . ?
C18 C17 C16 114.20(9) . . ?
C19 C17 C18 124.66(10) . . ?
C19 C17 C16 121.10(9) . . ?
C2 C1 H1 119.1 . . ?
C2 C1 C9 121.73(10) . . ?
C9 C1 H1 119.1 . . ?
C1 C9 C10 118.91(10) . . ?
C1 C9 C8 121.95(11) . . ?
C10 C9 C8 119.13(11) . . ?
C21 C20 C19 123.97(11) . . ?
C25 C20 C19 117.91(10) . . ?
C25 C20 C21 118.12(11) . . ?
C17 C19 C20 128.77(10) . . ?
C17 C19 H19 115.6 . . ?
C20 C19 H19 115.6 . . ?
O1 C14 H14 111.8 . . ?
O1 C14 C13 115.33(9) . . ?
O1 C14 C15 115.86(9) . . ?
C13 C14 H14 111.8 . . ?
C13 C14 C15 88.22(8) . . ?
C15 C14 H14 111.8 . . ?
C12 C13 H13A 113.9 . . ?
C12 C13 H13B 113.9 . . ?
C14 C13 C12 88.63(8) . . ?
C14 C13 H13A 113.9 . . ?
C14 C13 H13B 113.9 . . ?
H13A C13 H13B 111.1 . . ?
C12 C16 H16A 109.2 . . ?
C12 C16 H16B 109.2 . . ?
C17 C16 C12 112.00(9) . . ?
C17 C16 H16A 109.2 . . ?
C17 C16 H16B 109.2 . . ?
H16A C16 H16B 107.9 . . ?
C20 C21 H21 119.9 . . ?
C22 C21 C20 120.23(12) . . ?
C22 C21 H21 119.9 . . ?
C20 C25 H25 119.2 . . ?
C24 C25 C20 121.55(11) . . ?
C24 C25 H25 119.2 . . ?
C12 C15 H15A 113.9 . . ?
C12 C15 H15B 113.9 . . ?
C14 C15 C12 88.74(8) . . ?
C14 C15 H15A 113.9 . . ?
C14 C15 H15B 113.9 . . ?
H15A C15 H15B 111.1 . . ?
C4 C10 C9 118.60(11) . . ?
C4 C10 C5 122.56(12) . . ?
C5 C10 C9 118.84(12) . . ?
C2 C3 H3 119.7 . . ?
C4 C3 C2 120.64(11) . . ?
C4 C3 H3 119.7 . . ?
C9 C8 H8 119.9 . . ?
C7 C8 C9 120.28(13) . . ?
C7 C8 H8 119.9 . . ?
C10 C4 H4 119.4 . . ?
C3 C4 C10 121.25(11) . . ?
C3 C4 H4 119.4 . . ?
C21 C22 H22 119.7 . . ?
C23 C22 C21 120.68(12) . . ?
C23 C22 H22 119.7 . . ?
C25 C24 H24 120.2 . . ?
C23 C24 C25 119.54(13) . . ?
C23 C24 H24 120.2 . . ?
C10 C5 H5 119.6 . . ?
C6 C5 C10 120.71(13) . . ?
C6 C5 H5 119.6 . . ?
C22 C23 C24 119.77(12) . . ?
C22 C23 H23 120.1 . . ?
C24 C23 H23 120.1 . . ?
C8 C7 H7 119.7 . . ?
C8 C7 C6 120.52(12) . . ?
C6 C7 H7 119.7 . . ?
C5 C6 C7 120.53(13) . . ?
C5 C6 H6 119.7 . . ?
C7 C6 H6 119.7 . . ?

loop_
_geom_bond_atom_site_label_1
_geom_bond_atom_site_label_2
_geom_bond_distance
_geom_bond_site_symmetry_2
_geom_bond_publ_flag
O2 C11 1.2191(14) . ?
O1 C18 1.4357(14) . ?
O1 C14 1.4344(13) . ?
C18 H18A 0.9900 . ?
C18 H18B 0.9900 . ?
C18 C17 1.5064(14) . ?
C11 C12 1.5179(14) . ?
C11 C2 1.4973(16) . ?
C12 C13 1.5668(14) . ?
C12 C16 1.5480(15) . ?
C12 C15 1.5528(15) . ?
C2 C1 1.3777(16) . ?
C2 C3 1.4204(16) . ?
C17 C19 1.3349(16) . ?
C17 C16 1.5104(14) . ?
C1 H1 0.9500 . ?
C1 C9 1.4119(16) . ?
C9 C10 1.4203(17) . ?
C9 C8 1.4212(17) . ?
C20 C19 1.4771(15) . ?
C20 C21 1.4023(16) . ?
C20 C25 1.3942(17) . ?
C19 H19 0.9500 . ?
C14 H14 1.0000 . ?
C14 C13 1.5395(15) . ?
C14 C15 1.5507(15) . ?
C13 H13A 0.9900 . ?
C13 H13B 0.9900 . ?
C16 H16A 0.9900 . ?
C16 H16B 0.9900 . ?
C21 H21 0.9500 . ?
C21 C22 1.3899(18) . ?
C25 H25 0.9500 . ?
C25 C24 1.3892(17) . ?
C15 H15A 0.9900 . ?
C15 H15B 0.9900 . ?
C10 C4 1.4169(18) . ?
C10 C5 1.4174(18) . ?
C3 H3 0.9500 . ?
C3 C4 1.3649(18) . ?
C8 H8 0.9500 . ?
C8 C7 1.3677(19) . ?
C4 H4 0.9500 . ?
C22 H22 0.9500 . ?
C22 C23 1.385(2) . ?
C24 H24 0.9500 . ?
C24 C23 1.388(2) . ?
C5 H5 0.9500 . ?
C5 C6 1.363(2) . ?
C23 H23 0.9500 . ?
C7 H7 0.9500 . ?
C7 C6 1.409(2) . ?
C6 H6 0.9500 . ?

loop_
_geom_torsion_atom_site_label_1
_geom_torsion_atom_site_label_2
_geom_torsion_atom_site_label_3
_geom_torsion_atom_site_label_4
_geom_torsion
_geom_torsion_site_symmetry_1
_geom_torsion_site_symmetry_2
_geom_torsion_site_symmetry_3
_geom_torsion_site_symmetry_4
_geom_torsion_publ_flag
O2 C11 C12 C13 -115.94(12) . . . . ?
O2 C11 C12 C16 112.28(11) . . . . ?
O2 C11 C12 C15 -15.12(15) . . . . ?
O2 C11 C2 C1 -15.10(16) . . . . ?
O2 C11 C2 C3 164.30(11) . . . . ?
O1 C18 C17 C19 -94.56(13) . . . . ?
O1 C18 C17 C16 83.11(12) . . . . ?
O1 C14 C13 C12 97.77(9) . . . . ?
O1 C14 C15 C12 -97.10(10) . . . . ?
C18 O1 C14 C13 -34.26(12) . . . . ?
C18 O1 C14 C15 66.77(12) . . . . ?
C18 C17 C19 C20 -1.54(19) . . . . ?
C18 C17 C16 C12 -56.35(12) . . . . ?
C11 C12 C13 C14 138.17(10) . . . . ?
C11 C12 C16 C17 -162.08(9) . . . . ?
C11 C12 C15 C14 -138.68(9) . . . . ?
C11 C2 C1 C9 179.00(10) . . . . ?
C11 C2 C3 C4 -178.38(12) . . . . ?
C12 C11 C2 C1 162.07(10) . . . . ?
C12 C11 C2 C3 -18.53(16) . . . . ?
C2 C11 C12 C13 66.88(13) . . . . ?
C2 C11 C12 C16 -64.91(12) . . . . ?
C2 C11 C12 C15 167.69(9) . . . . ?
C2 C1 C9 C10 -0.59(17) . . . . ?
C2 C1 C9 C8 -179.38(11) . . . . ?
C2 C3 C4 C10 -0.6(2) . . . . ?
C1 C2 C3 C4 1.02(19) . . . . ?
C1 C9 C10 C4 1.02(18) . . . . ?
C1 C9 C10 C5 -178.37(12) . . . . ?
C1 C9 C8 C7 178.04(12) . . . . ?
C9 C10 C4 C3 -0.5(2) . . . . ?
C9 C10 C5 C6 0.0(2) . . . . ?
C9 C8 C7 C6 0.6(2) . . . . ?
C20 C21 C22 C23 -1.4(2) . . . . ?
C20 C25 C24 C23 1.04(19) . . . . ?
C19 C17 C16 C12 121.41(11) . . . . ?
C19 C20 C21 C22 -177.24(11) . . . . ?
C19 C20 C25 C24 177.33(11) . . . . ?
C14 O1 C18 C17 -56.14(12) . . . . ?
C13 C12 C16 C17 64.97(12) . . . . ?
C13 C12 C15 C14 -19.98(8) . . . . ?
C13 C14 C15 C12 20.33(8) . . . . ?
C16 C12 C13 C14 -92.84(10) . . . . ?
C16 C12 C15 C14 95.56(9) . . . . ?
C16 C17 C19 C20 -179.06(11) . . . . ?
C21 C20 C19 C17 32.10(19) . . . . ?
C21 C20 C25 C24 -3.56(18) . . . . ?
C21 C22 C23 C24 -1.2(2) . . . . ?
C25 C20 C19 C17 -148.86(12) . . . . ?
C25 C20 C21 C22 3.72(17) . . . . ?
C25 C24 C23 C22 1.4(2) . . . . ?
C15 C12 C13 C14 20.13(8) . . . . ?
C15 C12 C16 C17 -32.34(12) . . . . ?
C15 C14 C13 C12 -20.14(8) . . . . ?
C10 C9 C8 C7 -0.76(19) . . . . ?
C10 C5 C6 C7 -0.2(3) . . . . ?
C3 C2 C1 C9 -0.43(17) . . . . ?
C8 C9 C10 C4 179.85(12) . . . . ?
C8 C9 C10 C5 0.46(19) . . . . ?
C8 C7 C6 C5 -0.1(3) . . . . ?
C4 C10 C5 C6 -179.36(15) . . . . ?
C5 C10 C4 C3 178.91(14) . . . . ?
